data_7112930
loop_
_publ_author_name
'Jacobs, Tia'
'Bredenkamp, Martin W.'
'Neethling, Pieter H.'
'Rohwer, Erich G.'
'Barbour, Leonard J.'

_publ_section_title
;
 Templated polar order of a guest in a quasiracemic organic host.
;
_journal_issue 44
_journal_name_full 'Chemical communications (Cambridge, England)'
_journal_page_first 8341
_journal_page_last 8343
_journal_paper_doi 10.1039/c0cc02695f
_journal_volume 46
_journal_year 2010
_chemical_absolute_configuration syn
_chemical_formula_moiety '3(C18 H20 O S), 3(C18 H20 O2), C2 Cl8'
_chemical_formula_sum 'C110 H120 Cl8 O9 S3'
_chemical_formula_weight 1965.87
_chemical_name_systematic
;
(<i>S</i>)-4<i>p</i>-Mercaptophenyl-2,2,4-Trimethylchroman
and (<i>R</i>)-4<i>p</i>-Hydroxyphenyl-2,2,4-Trimethylchroman
carbon tetrachloride clathrate
;
_space_group_IT_number 146
_symmetry_cell_setting trigonal
_symmetry_space_group_name_Hall 'R 3'
_symmetry_space_group_name_H-M 'R 3 :H'
_atom_sites_solution_hydrogens geom
_atom_sites_solution_primary direct
_atom_sites_solution_secondary difmap
_audit_creation_method SHELXL-97
_cell_angle_alpha 90.00
_cell_angle_beta 90.00
_cell_angle_gamma 120.00
_cell_formula_units_Z 3
_cell_length_a 26.6670(16)
_cell_length_b 26.6670(16)
_cell_length_c 11.7710(14)
_cell_measurement_reflns_used 3457
_cell_measurement_temperature 100(2)
_cell_measurement_theta_max 25.287
_cell_measurement_theta_min 2.471
_cell_volume 7249.2(11)
_computing_cell_refinement 'SAINT (Bruker, 2002)'
_computing_data_collection 'SMART (Bruker, 2002)'
_computing_data_reduction SAINT
_computing_molecular_graphics
;
X-Seed (Barbour, 2001; Atwood & Barbour, 2003)
;
_computing_publication_material
;
X-Seed (Atwood & Barbour, 2003; Barbour, 2001)
;
_computing_structure_refinement 'SHELXL-97 (Sheldrick, 1997)'
_computing_structure_solution 'SHELXS-97 (Sheldrick, 1997)'
_diffrn_ambient_temperature 100(2)
_diffrn_measured_fraction_theta_full 0.969
_diffrn_measured_fraction_theta_max 0.969
_diffrn_measurement_device_type 'Bruker APEX CCD area-detector'
_diffrn_measurement_method \w
_diffrn_radiation_monochromator graphite
_diffrn_radiation_source 'fine-focus sealed tube'
_diffrn_radiation_type MoK\a
_diffrn_radiation_wavelength 0.71073
_diffrn_reflns_av_R_equivalents 0.0346
_diffrn_reflns_av_sigmaI/netI 0.0755
_diffrn_reflns_limit_h_max 31
_diffrn_reflns_limit_h_min -34
_diffrn_reflns_limit_k_max 28
_diffrn_reflns_limit_k_min -35
_diffrn_reflns_limit_l_max 15
_diffrn_reflns_limit_l_min -15
_diffrn_reflns_number 15661
_diffrn_reflns_theta_full 28.25
_diffrn_reflns_theta_max 28.25
_diffrn_reflns_theta_min 1.53
_exptl_absorpt_coefficient_mu 0.358
_exptl_absorpt_correction_type none
_exptl_crystal_colour colourless
_exptl_crystal_density_diffrn 1.351
_exptl_crystal_density_method 'not measured'
_exptl_crystal_description block
_exptl_crystal_F_000 3108
_exptl_crystal_size_max 0.25
_exptl_crystal_size_mid 0.21
_exptl_crystal_size_min 0.18
_refine_diff_density_max 1.252
_refine_diff_density_min -0.680
_refine_diff_density_rms 0.077
_refine_ls_abs_structure_details 'Flack H D (1983), Acta Cryst. A39, 876-881'
_refine_ls_abs_structure_Flack -0.06(7)
_refine_ls_extinction_method none
_refine_ls_goodness_of_fit_ref 0.976
_refine_ls_hydrogen_treatment mixed
_refine_ls_matrix_type full
_refine_ls_number_parameters 410
_refine_ls_number_reflns 7406
_refine_ls_number_restraints 35
_refine_ls_restrained_S_all 0.994
_refine_ls_R_factor_all 0.0769
_refine_ls_R_factor_gt 0.0593
_refine_ls_shift/su_max 0.000
_refine_ls_shift/su_mean 0.000
_refine_ls_structure_factor_coef Fsqd
_refine_ls_weighting_details 'calc w=1/[\s^2^(Fo^2^)+(0.0752P)^2^+0.0000P] where P=(Fo^2^+2Fc^2^)/3'
_refine_ls_weighting_scheme calc
_refine_ls_wR_factor_gt 0.1375
_refine_ls_wR_factor_ref 0.1453
_reflns_number_gt 5469
_reflns_number_total 7407
_reflns_threshold_expression >2sigma(I)
_cod_data_source_file c0cc02695f.txt
_cod_data_source_block c:\tia\work\xtals\3dc'sc~1\tja150~1\xm
_cod_original_sg_symbol_H-M R3
_cod_database_code 7112930

loop_
_symmetry_equiv_pos_as_xyz
'x, y, z'
'-y, x-y, z'
'-x+y, -x, z'
'x+2/3, y+1/3, z+1/3'
'-y+2/3, x-y+1/3, z+1/3'
'-x+y+2/3, -x+1/3, z+1/3'
'x+1/3, y+2/3, z+2/3'
'-y+1/3, x-y+2/3, z+2/3'
'-x+y+1/3, -x+2/3, z+2/3'

loop_
_atom_site_label
_atom_site_type_symbol
_atom_site_fract_x
_atom_site_fract_y
_atom_site_fract_z
_atom_site_U_iso_or_equiv
_atom_site_adp_type
_atom_site_occupancy
_atom_site_symmetry_multiplicity
_atom_site_calc_flag
_atom_site_refinement_flags
_atom_site_disorder_assembly
_atom_site_disorder_group
Cl1 Cl 0.0000 0.0000 -0.0261(12) 0.080 Uiso 0.150(2) 3 d SPD A 2
S1 S 0.14654(5) 0.05058(5) 0.41865(9) 0.0323(3) Uani 1 1 d D . .
O1 O 0.08755(12) 0.26365(11) -0.2053(2) 0.0216(6) Uani 1 1 d . . .
C1 C 0.10986(17) 0.22547(17) -0.1705(3) 0.0211(8) Uani 1 1 d . . .
H1 H 0.1236(16) 0.0755(14) 0.410(3) 0.10(2) Uiso 1 1 d D . .
H2 H 0.0550(4) 0.1320(12) 0.421(2) 0.004(8) Uiso 1 1 d D . .
Cl2 Cl 0.0694(4) 0.0194(5) 0.1644(9) 0.080 Uiso 0.150(2) 1 d PD A 2
O2 O 0.09578(13) 0.14947(13) 0.3999(2) 0.0302(7) Uani 1 1 d D . .
C2 C 0.16554(16) 0.26123(16) -0.1055(3) 0.0192(8) Uani 1 1 d . . .
H2A H 0.1945 0.2906 -0.1576 0.023 Uiso 1 1 calc R . .
H2B H 0.1805 0.2356 -0.0813 0.023 Uiso 1 1 calc R . .
Cl3 Cl 0.04168(6) -0.02976(7) 0.13992(12) 0.0435(4) Uani 0.850(2) 1 d PU A 1
O3 O 0.26501(11) 0.17744(11) 1.0538(2) 0.0228(6) Uani 1 1 d . . .
C3 C 0.16026(16) 0.29267(16) 0.0008(3) 0.0190(8) Uani 1 1 d . . .
Cl4 Cl 0.0000 0.0000 0.3352(2) 0.0481(6) Uani 0.850(2) 3 d SPU A 1
C4 C 0.12007(15) 0.31564(16) -0.0254(3) 0.0178(8) Uani 1 1 d . . .
Cl5 Cl 0.0000 0.0000 0.5042(14) 0.080 Uiso 0.150(2) 3 d SPD A 2
C5 C 0.11740(16) 0.35593(15) 0.0458(3) 0.0188(8) Uani 1 1 d . . .
H5 H 0.1403 0.3678 0.1128 0.023 Uiso 1 1 calc R . .
Cl6 Cl -0.0490(7) 0.0232(9) 0.6878(16) 0.080 Uiso 0.150(2) 1 d PD A 2
C6 C 0.08270(17) 0.37889(17) 0.0221(3) 0.0226(9) Uani 1 1 d . . .
H6 H 0.0806 0.4051 0.0740 0.027 Uiso 1 1 calc R . .
Cl7 Cl -0.03642(9) 0.03580(9) 0.6920(3) 0.0657(7) Uani 0.850(2) 1 d PU A 1
C7 C 0.05013(16) 0.36374(17) -0.0788(4) 0.0252(9) Uani 1 1 d . . .
H7 H 0.0267 0.3802 -0.0962 0.030 Uiso 1 1 calc R . .
Cl8 Cl 0.0000 0.0000 0.8789(3) 0.0871(10) Uani 0.850(2) 3 d SPU A 1
C8 C 0.05249(16) 0.32533(17) -0.1510(3) 0.0223(9) Uani 1 1 d . . .
H8 H 0.0306 0.3152 -0.2194 0.027 Uiso 1 1 calc R . .
C9 C 0.08713(16) 0.30012(15) -0.1261(3) 0.0170(8) Uani 1 1 d . . .
C10 C 0.14197(16) 0.25335(16) 0.1071(3) 0.0175(8) Uani 1 1 d . . .
C11 C 0.09098(16) 0.23931(17) 0.1674(3) 0.0198(8) Uani 1 1 d . . .
H11 H 0.0670 0.2540 0.1416 0.024 Uiso 1 1 calc R . .
C12 C 0.07490(18) 0.20455(16) 0.2636(3) 0.0222(9) Uani 1 1 d . . .
H12 H 0.0399 0.1949 0.3020 0.027 Uiso 1 1 calc R . .
C13 C 0.10989(17) 0.18404(17) 0.3033(3) 0.0218(9) Uani 1 1 d . . .
C14 C 0.15971(17) 0.19642(17) 0.2458(3) 0.0232(9) Uani 1 1 d . . .
H14 H 0.1832 0.1813 0.2719 0.028 Uiso 1 1 calc R . .
C15 C 0.17546(17) 0.23129(17) 0.1491(3) 0.0222(8) Uani 1 1 d . . .
H15 H 0.2103 0.2402 0.1108 0.027 Uiso 1 1 calc R . .
C16 C 0.12212(17) 0.20421(17) -0.2815(3) 0.0234(9) Uani 1 1 d . . .
H16A H 0.0858 0.1814 -0.3233 0.035 Uiso 1 1 calc R . .
H16B H 0.1394 0.1801 -0.2650 0.035 Uiso 1 1 calc R . .
H16C H 0.1490 0.2375 -0.3275 0.035 Uiso 1 1 calc R . .
C17 C 0.06196(17) 0.17460(16) -0.1056(3) 0.0223(9) Uani 1 1 d . . .
H17A H 0.0278 0.1541 -0.1544 0.033 Uiso 1 1 calc R . .
H17B H 0.0517 0.1889 -0.0378 0.033 Uiso 1 1 calc R . .
H17C H 0.0755 0.1480 -0.0827 0.033 Uiso 1 1 calc R . .
C18 C 0.22263(16) 0.34498(17) 0.0245(3) 0.0235(9) Uani 1 1 d . . .
H18A H 0.2490 0.3303 0.0415 0.035 Uiso 1 1 calc R . .
H18B H 0.2213 0.3673 0.0894 0.035 Uiso 1 1 calc R . .
H18C H 0.2365 0.3700 -0.0427 0.035 Uiso 1 1 calc R . .
C19 C 0.22737(16) 0.11728(16) 1.0193(3) 0.0193(8) Uani 1 1 d . . .
C20 C 0.26360(17) 0.09751(18) 0.9536(3) 0.0212(9) Uani 1 1 d . . .
H20A H 0.2381 0.0567 0.9304 0.025 Uiso 1 1 calc R . .
H20B H 0.2931 0.0983 1.0058 0.025 Uiso 1 1 calc R . .
C21 C 0.29458(16) 0.13282(16) 0.8476(3) 0.0181(8) Uani 1 1 d . . .
C22 C 0.31778(16) 0.19702(16) 0.8756(3) 0.0200(8) Uani 1 1 d . . .
C23 C 0.35753(17) 0.24071(19) 0.8018(3) 0.0256(9) Uani 1 1 d . . .
H23 H 0.3687 0.2298 0.7337 0.031 Uiso 1 1 calc R . .
C24 C 0.38072(16) 0.29914(17) 0.8261(3) 0.0241(9) Uani 1 1 d . . .
H24 H 0.4074 0.3276 0.7752 0.029 Uiso 1 1 calc R . .
C25 C 0.36485(18) 0.31550(18) 0.9241(3) 0.0263(9) Uani 1 1 d . . .
H25 H 0.3804 0.3554 0.9410 0.032 Uiso 1 1 calc R . .
C26 C 0.32576(17) 0.27326(17) 0.9989(3) 0.0224(9) Uani 1 1 d . . .
H26 H 0.3150 0.2844 1.0672 0.027 Uiso 1 1 calc R . .
C27 C 0.30268(16) 0.21499(19) 0.9732(3) 0.0218(8) Uani 1 1 d . . .
C28 C 0.25606(16) 0.11459(16) 0.7426(3) 0.0184(8) Uani 1 1 d . . .
C29 C 0.23970(16) 0.14928(16) 0.6829(3) 0.0196(8) Uani 1 1 d . . .
H29 H 0.2522 0.1873 0.7102 0.024 Uiso 1 1 calc R . .
C30 C 0.20662(17) 0.13125(17) 0.5875(3) 0.0207(8) Uani 1 1 d . . .
H30 H 0.1971 0.1567 0.5490 0.025 Uiso 1 1 calc R . .
C31 C 0.18657(17) 0.07513(18) 0.5457(3) 0.0240(9) Uani 1 1 d D . .
C32 C 0.20076(17) 0.03843(18) 0.6041(3) 0.0230(9) Uani 1 1 d . . .
H32 H 0.1874 0.0002 0.5771 0.028 Uiso 1 1 calc R . .
C33 C 0.23397(17) 0.05750(17) 0.7005(3) 0.0221(9) Uani 1 1 d . . .
H33 H 0.2425 0.0317 0.7404 0.027 Uiso 1 1 calc R . .
C34 C 0.20711(18) 0.08498(18) 1.1297(3) 0.0251(9) Uani 1 1 d . . .
H34A H 0.2404 0.0880 1.1713 0.038 Uiso 1 1 calc R . .
H34B H 0.1793 0.0441 1.1144 0.038 Uiso 1 1 calc R . .
H34C H 0.1884 0.1017 1.1754 0.038 Uiso 1 1 calc R . .
C35 C 0.17733(16) 0.11439(18) 0.9511(3) 0.0226(9) Uani 1 1 d . . .
H35A H 0.1921 0.1358 0.8799 0.034 Uiso 1 1 calc R . .
H35B H 0.1586 0.1316 0.9955 0.034 Uiso 1 1 calc R . .
H35C H 0.1491 0.0739 0.9343 0.034 Uiso 1 1 calc R . .
C36 C 0.34626(18) 0.12368(19) 0.8259(3) 0.0248(9) Uani 1 1 d . . .
H36A H 0.3321 0.0828 0.8085 0.037 Uiso 1 1 calc R . .
H36B H 0.3708 0.1347 0.8939 0.037 Uiso 1 1 calc R . .
H36C H 0.3689 0.1477 0.7617 0.037 Uiso 1 1 calc R . .
C37 C 0.0000 0.0000 0.1215(15) 0.080 Uiso 0.150(2) 3 d SPD . 2
C38 C 0.0000 0.0000 0.1853(10) 0.052(3) Uani 0.850(2) 3 d SP . 1
C39 C 0.0000 0.0000 0.6528(17) 0.080 Uiso 0.150(2) 3 d SPD . 2
C40 C 0.0000 0.0000 0.7277(8) 0.0306(19) Uani 0.850(2) 3 d SP . 1

loop_
_atom_site_aniso_label
_atom_site_aniso_U_11
_atom_site_aniso_U_22
_atom_site_aniso_U_33
_atom_site_aniso_U_23
_atom_site_aniso_U_13
_atom_site_aniso_U_12
S1 0.0388(6) 0.0347(6) 0.0250(5) -0.0064(5) -0.0053(5) 0.0195(5)
O1 0.0245(15) 0.0185(14) 0.0250(14) -0.0032(11) -0.0045(11) 0.0132(13)
C1 0.022(2) 0.020(2) 0.0243(19) -0.0029(16) -0.0041(17) 0.0129(18)
O2 0.0344(18) 0.0326(17) 0.0273(15) 0.0041(12) 0.0019(13) 0.0194(15)
C2 0.0119(19) 0.020(2) 0.026(2) -0.0009(16) 0.0009(15) 0.0083(17)
Cl3 0.0378(8) 0.0440(9) 0.0692(10) -0.0161(7) -0.0111(7) 0.0359(7)
O3 0.0200(15) 0.0190(15) 0.0278(15) -0.0014(11) 0.0015(11) 0.0085(12)
C3 0.0138(19) 0.018(2) 0.0254(19) -0.0004(15) 0.0013(15) 0.0081(17)
Cl4 0.0441(8) 0.0441(8) 0.0561(14) 0.000 0.000 0.0221(4)
C4 0.0121(19) 0.0119(19) 0.0246(19) 0.0044(14) 0.0045(15) 0.0025(16)
C5 0.020(2) 0.0137(19) 0.0230(19) 0.0002(15) 0.0054(15) 0.0090(17)
C6 0.022(2) 0.017(2) 0.029(2) -0.0012(16) 0.0027(16) 0.0105(18)
Cl7 0.0512(12) 0.0485(13) 0.1089(15) -0.0009(10) -0.0267(11) 0.0336(11)
C7 0.017(2) 0.017(2) 0.044(2) 0.0060(18) 0.0055(18) 0.0103(18)
Cl8 0.1055(15) 0.1055(15) 0.0503(16) 0.000 0.000 0.0528(7)
C8 0.014(2) 0.019(2) 0.030(2) 0.0049(16) -0.0007(16) 0.0051(17)
C9 0.0100(18) 0.0107(18) 0.030(2) 0.0014(14) 0.0013(15) 0.0052(16)
C10 0.020(2) 0.0129(19) 0.0177(17) -0.0026(14) -0.0001(14) 0.0067(16)
C11 0.015(2) 0.020(2) 0.025(2) -0.0016(16) -0.0010(15) 0.0095(17)
C12 0.026(2) 0.0134(19) 0.029(2) -0.0016(16) 0.0025(17) 0.0107(18)
C13 0.028(2) 0.020(2) 0.0177(18) -0.0054(15) -0.0046(16) 0.0125(19)
C14 0.026(2) 0.021(2) 0.029(2) -0.0029(16) -0.0067(17) 0.0166(19)
C15 0.017(2) 0.027(2) 0.025(2) -0.0048(16) -0.0036(16) 0.0135(18)
C16 0.025(2) 0.024(2) 0.026(2) -0.0017(17) 0.0007(16) 0.0162(19)
C17 0.019(2) 0.018(2) 0.027(2) 0.0015(16) -0.0008(16) 0.0067(17)
C18 0.014(2) 0.017(2) 0.036(2) -0.0072(16) -0.0017(16) 0.0051(17)
C19 0.0127(19) 0.016(2) 0.0259(18) 0.0005(16) 0.0006(15) 0.0049(16)
C20 0.021(2) 0.020(2) 0.0224(19) 0.0009(16) -0.0033(16) 0.0094(18)
C21 0.0129(19) 0.016(2) 0.0275(19) 0.0005(15) 0.0041(15) 0.0084(16)
C22 0.016(2) 0.0142(19) 0.030(2) 0.0035(15) -0.0024(15) 0.0082(17)
C23 0.021(2) 0.032(2) 0.030(2) 0.0032(18) -0.0005(18) 0.018(2)
C24 0.014(2) 0.017(2) 0.037(2) 0.0109(17) -0.0007(17) 0.0043(17)
C25 0.025(2) 0.018(2) 0.036(2) -0.0043(17) -0.0117(18) 0.0116(19)
C26 0.017(2) 0.019(2) 0.031(2) -0.0015(16) -0.0034(16) 0.0090(18)
C27 0.015(2) 0.031(2) 0.0220(19) -0.0024(16) -0.0028(15) 0.0133(18)
C28 0.0155(19) 0.0114(18) 0.030(2) 0.0026(15) 0.0113(15) 0.0080(16)
C29 0.019(2) 0.015(2) 0.0216(19) 0.0041(15) 0.0099(16) 0.0053(17)
C30 0.027(2) 0.019(2) 0.0195(19) 0.0065(15) 0.0084(16) 0.0140(19)
C31 0.020(2) 0.026(2) 0.024(2) -0.0010(17) 0.0057(16) 0.0098(18)
C32 0.025(2) 0.022(2) 0.0222(19) -0.0010(16) 0.0077(16) 0.0119(18)
C33 0.023(2) 0.020(2) 0.024(2) 0.0065(16) 0.0080(16) 0.0114(18)
C34 0.021(2) 0.031(2) 0.0222(19) 0.0018(17) 0.0047(16) 0.0122(19)
C35 0.016(2) 0.026(2) 0.027(2) 0.0032(16) 0.0026(15) 0.0115(18)
C36 0.025(2) 0.027(2) 0.028(2) 0.0031(17) 0.0021(17) 0.017(2)
C38 0.015(3) 0.015(3) 0.128(10) 0.000 0.000 0.0074(13)
C40 0.022(3) 0.022(3) 0.047(5) 0.000 0.000 0.0111(13)

loop_
_atom_type_symbol
_atom_type_description
_atom_type_scat_dispersion_real
_atom_type_scat_dispersion_imag
_atom_type_scat_source
C C 0.0033 0.0016 'International Tables Vol C Tables 4.2.6.8 and 6.1.1.4'
H H 0.0000 0.0000 'International Tables Vol C Tables 4.2.6.8 and 6.1.1.4'
O O 0.0106 0.0060 'International Tables Vol C Tables 4.2.6.8 and 6.1.1.4'
S S 0.1246 0.1234 'International Tables Vol C Tables 4.2.6.8 and 6.1.1.4'
Cl Cl 0.1484 0.1585 'International Tables Vol C Tables 4.2.6.8 and 6.1.1.4'

loop_
_geom_angle_atom_site_label_1
_geom_angle_atom_site_label_2
_geom_angle_atom_site_label_3
_geom_angle
_geom_angle_site_symmetry_1
_geom_angle_site_symmetry_3
C31 S1 H1 105.7(8) . .
C9 O1 C1 117.2(3) . .
O1 C1 C2 108.3(3) . .
O1 C1 C16 104.8(3) . .
C2 C1 C16 110.1(3) . .
O1 C1 C17 107.8(3) . .
C2 C1 C17 115.4(3) . .
C16 C1 C17 109.8(3) . .
C13 O2 H2 112.9(17) . .
C1 C2 C3 115.0(3) . .
C1 C2 H2A 108.5 . .
C3 C2 H2A 108.5 . .
C1 C2 H2B 108.5 . .
C3 C2 H2B 108.5 . .
H2A C2 H2B 107.5 . .
C27 O3 C19 117.1(3) . .
C4 C3 C10 113.2(3) . .
C4 C3 C2 109.3(3) . .
C10 C3 C2 111.7(3) . .
C4 C3 C18 109.1(3) . .
C10 C3 C18 107.1(3) . .
C2 C3 C18 106.3(3) . .
C5 C4 C9 117.9(3) . .
C5 C4 C3 120.7(3) . .
C9 C4 C3 121.2(3) . .
C6 C5 C4 122.0(4) . .
C6 C5 H5 119.0 . .
C4 C5 H5 119.0 . .
C5 C6 C7 120.1(4) . .
C5 C6 H6 119.9 . .
C7 C6 H6 119.9 . .
C8 C7 C6 119.4(4) . .
C8 C7 H7 120.3 . .
C6 C7 H7 120.3 . .
C7 C8 C9 121.0(4) . .
C7 C8 H8 119.5 . .
C9 C8 H8 119.5 . .
O1 C9 C4 124.3(3) . .
O1 C9 C8 116.1(3) . .
C4 C9 C8 119.5(3) . .
C15 C10 C11 116.7(3) . .
C15 C10 C3 121.7(3) . .
C11 C10 C3 121.5(3) . .
C12 C11 C10 121.6(4) . .
C12 C11 H11 119.2 . .
C10 C11 H11 119.2 . .
C13 C12 C11 119.8(4) . .
C13 C12 H12 120.1 . .
C11 C12 H12 120.1 . .
C14 C13 C12 120.2(4) . .
C14 C13 O2 118.0(3) . .
C12 C13 O2 121.8(3) . .
C13 C14 C15 119.6(4) . .
C13 C14 H14 120.2 . .
C15 C14 H14 120.2 . .
C10 C15 C14 122.1(4) . .
C10 C15 H15 118.9 . .
C14 C15 H15 118.9 . .
C1 C16 H16A 109.5 . .
C1 C16 H16B 109.5 . .
H16A C16 H16B 109.5 . .
C1 C16 H16C 109.5 . .
H16A C16 H16C 109.5 . .
H16B C16 H16C 109.5 . .
C1 C17 H17A 109.5 . .
C1 C17 H17B 109.5 . .
H17A C17 H17B 109.5 . .
C1 C17 H17C 109.5 . .
H17A C17 H17C 109.5 . .
H17B C17 H17C 109.5 . .
C3 C18 H18A 109.5 . .
C3 C18 H18B 109.5 . .
H18A C18 H18B 109.5 . .
C3 C18 H18C 109.5 . .
H18A C18 H18C 109.5 . .
H18B C18 H18C 109.5 . .
O3 C19 C34 104.0(3) . .
O3 C19 C20 108.4(3) . .
C34 C19 C20 110.4(3) . .
O3 C19 C35 107.8(3) . .
C34 C19 C35 111.8(3) . .
C20 C19 C35 114.0(3) . .
C19 C20 C21 116.2(3) . .
C19 C20 H20A 108.2 . .
C21 C20 H20A 108.2 . .
C19 C20 H20B 108.2 . .
C21 C20 H20B 108.2 . .
H20A C20 H20B 107.4 . .
C28 C21 C20 113.2(3) . .
C28 C21 C36 109.3(3) . .
C20 C21 C36 106.7(3) . .
C28 C21 C22 111.2(3) . .
C20 C21 C22 107.6(3) . .
C36 C21 C22 108.6(3) . .
C27 C22 C23 117.0(4) . .
C27 C22 C21 122.7(3) . .
C23 C22 C21 120.2(3) . .
C24 C23 C22 121.8(4) . .
C24 C23 H23 119.1 . .
C22 C23 H23 119.1 . .
C25 C24 C23 119.7(4) . .
C25 C24 H24 120.2 . .
C23 C24 H24 120.2 . .
C24 C25 C26 119.8(4) . .
C24 C25 H25 120.1 . .
C26 C25 H25 120.1 . .
C27 C26 C25 119.9(4) . .
C27 C26 H26 120.0 . .
C25 C26 H26 120.0 . .
C22 C27 O3 123.6(4) . .
C22 C27 C26 121.8(4) . .
O3 C27 C26 114.6(3) . .
C29 C28 C33 115.8(3) . .
C29 C28 C21 125.6(3) . .
C33 C28 C21 118.6(3) . .
C30 C29 C28 123.0(4) . .
C30 C29 H29 118.5 . .
C28 C29 H29 118.5 . .
C29 C30 C31 120.1(4) . .
C29 C30 H30 120.0 . .
C31 C30 H30 120.0 . .
C32 C31 C30 118.9(4) . .
C32 C31 S1 119.0(3) . .
C30 C31 S1 122.1(3) . .
C33 C32 C31 120.0(4) . .
C33 C32 H32 120.0 . .
C31 C32 H32 120.0 . .
C32 C33 C28 122.1(4) . .
C32 C33 H33 118.9 . .
C28 C33 H33 118.9 . .
C19 C34 H34A 109.5 . .
C19 C34 H34B 109.5 . .
H34A C34 H34B 109.5 . .
C19 C34 H34C 109.5 . .
H34A C34 H34C 109.5 . .
H34B C34 H34C 109.5 . .
C19 C35 H35A 109.5 . .
C19 C35 H35B 109.5 . .
H35A C35 H35B 109.5 . .
C19 C35 H35C 109.5 . .
H35A C35 H35C 109.5 . .
H35B C35 H35C 109.5 . .
C21 C36 H36A 109.5 . .
C21 C36 H36B 109.5 . .
H36A C36 H36B 109.5 . .
C21 C36 H36C 109.5 . .
H36A C36 H36C 109.5 . .
H36B C36 H36C 109.5 . .
Cl2 C37 Cl2 111.8(5) 3 .
Cl2 C37 Cl2 111.8(5) 3 2
Cl2 C37 Cl2 111.8(5) . 2
Cl2 C37 Cl1 107.0(6) 3 .
Cl2 C37 Cl1 107.0(6) . .
Cl2 C37 Cl1 107.0(6) 2 .
Cl3 C38 Cl3 111.0(4) . 2
Cl3 C38 Cl3 111.0(4) . 3
Cl3 C38 Cl3 111.0(4) 2 3
Cl3 C38 Cl4 107.9(4) . .
Cl3 C38 Cl4 107.9(4) 2 .
Cl3 C38 Cl4 107.9(4) 3 .
Cl5 C39 Cl6 103.6(7) . 3
Cl5 C39 Cl6 103.6(7) . 2
Cl6 C39 Cl6 114.6(5) 3 2
Cl5 C39 Cl6 103.6(7) . .
Cl6 C39 Cl6 114.6(5) 3 .
Cl6 C39 Cl6 114.6(5) 2 .
Cl7 C40 Cl7 114.2(2) 2 3
Cl7 C40 Cl7 114.2(2) 2 .
Cl7 C40 Cl7 114.2(2) 3 .
Cl7 C40 Cl8 104.1(3) 2 .
Cl7 C40 Cl8 104.1(3) 3 .
Cl7 C40 Cl8 104.1(3) . .

loop_
_geom_bond_atom_site_label_1
_geom_bond_atom_site_label_2
_geom_bond_distance
_geom_bond_site_symmetry_2
Cl1 C37 1.737(10) .
S1 C31 1.762(4) .
S1 H1 1.111(5) .
O1 C9 1.351(4) .
O1 C1 1.471(4) .
C1 C2 1.511(5) .
C1 C16 1.523(5) .
C1 C17 1.524(5) .
Cl2 C37 1.729(7) .
O2 C13 1.392(4) .
O2 H2 0.976(5) .
C2 C3 1.551(5) .
C2 H2A 0.9900 .
C2 H2B 0.9900 .
Cl3 C38 1.741(4) .
O3 C27 1.381(5) .
O3 C19 1.461(4) .
C3 C4 1.508(5) .
C3 C10 1.546(5) .
C3 C18 1.572(5) .
Cl4 C38 1.764(12) .
C4 C5 1.392(5) .
C4 C9 1.408(5) .
Cl5 C39 1.749(10) .
C5 C6 1.370(5) .
C5 H5 0.9500 .
Cl6 C39 1.752(9) .
C6 C7 1.406(6) .
C6 H6 0.9500 .
Cl7 C40 1.720(3) .
C7 C8 1.357(5) .
C7 H7 0.9500 .
Cl8 C40 1.780(10) .
C8 C9 1.419(5) .
C8 H8 0.9500 .
C10 C15 1.383(5) .
C10 C11 1.409(5) .
C11 C12 1.389(5) .
C11 H11 0.9500 .
C12 C13 1.378(5) .
C12 H12 0.9500 .
C13 C14 1.376(5) .
C14 C15 1.396(5) .
C14 H14 0.9500 .
C15 H15 0.9500 .
C16 H16A 0.9800 .
C16 H16B 0.9800 .
C16 H16C 0.9800 .
C17 H17A 0.9800 .
C17 H17B 0.9800 .
C17 H17C 0.9800 .
C18 H18A 0.9800 .
C18 H18B 0.9800 .
C18 H18C 0.9800 .
C19 C34 1.503(5) .
C19 C20 1.522(5) .
C19 C35 1.525(5) .
C20 C21 1.533(5) .
C20 H20A 0.9900 .
C20 H20B 0.9900 .
C21 C28 1.522(5) .
C21 C36 1.536(5) .
C21 C22 1.538(5) .
C22 C27 1.380(5) .
C22 C23 1.415(5) .
C23 C24 1.389(5) .
C23 H23 0.9500 .
C24 C25 1.372(5) .
C24 H24 0.9500 .
C25 C26 1.399(5) .
C25 H25 0.9500 .
C26 C27 1.389(6) .
C26 H26 0.9500 .
C28 C29 1.394(5) .
C28 C33 1.419(5) .
C29 C30 1.359(5) .
C29 H29 0.9500 .
C30 C31 1.403(5) .
C30 H30 0.9500 .
C31 C32 1.394(6) .
C32 C33 1.371(5) .
C32 H32 0.9500 .
C33 H33 0.9500 .
C34 H34A 0.9800 .
C34 H34B 0.9800 .
C34 H34C 0.9800 .
C35 H35A 0.9800 .
C35 H35B 0.9800 .
C35 H35C 0.9800 .
C36 H36A 0.9800 .
C36 H36B 0.9800 .
C36 H36C 0.9800 .
C37 Cl2 1.729(7) 3
C37 Cl2 1.729(7) 2
C38 Cl3 1.741(4) 2
C38 Cl3 1.741(4) 3
C39 Cl6 1.752(9) 3
C39 Cl6 1.752(9) 2
C40 Cl7 1.720(3) 2
C40 Cl7 1.720(3) 3

loop_
_geom_torsion_atom_site_label_1
_geom_torsion_atom_site_label_2
_geom_torsion_atom_site_label_3
_geom_torsion_atom_site_label_4
_geom_torsion
C9 O1 C1 C2 -45.8(4)
C9 O1 C1 C16 -163.3(3)
C9 O1 C1 C17 79.8(4)
O1 C1 C2 C3 57.7(4)
C16 C1 C2 C3 171.7(3)
C17 C1 C2 C3 -63.3(4)
C1 C2 C3 C4 -39.5(4)
C1 C2 C3 C10 86.5(4)
C1 C2 C3 C18 -157.1(3)
C10 C3 C4 C5 68.8(4)
C2 C3 C4 C5 -166.1(3)
C18 C3 C4 C5 -50.2(4)
C10 C3 C4 C9 -115.5(4)
C2 C3 C4 C9 9.6(5)
C18 C3 C4 C9 125.4(4)
C9 C4 C5 C6 2.1(5)
C3 C4 C5 C6 177.9(3)
C4 C5 C6 C7 -2.6(6)
C5 C6 C7 C8 1.4(6)
C6 C7 C8 C9 0.2(6)
C1 O1 C9 C4 18.2(5)
C1 O1 C9 C8 -164.3(3)
C5 C4 C9 O1 176.9(3)
C3 C4 C9 O1 1.2(5)
C5 C4 C9 C8 -0.4(5)
C3 C4 C9 C8 -176.2(3)
C7 C8 C9 O1 -178.3(3)
C7 C8 C9 C4 -0.7(6)
C4 C3 C10 C15 -175.6(3)
C2 C3 C10 C15 60.6(4)
C18 C3 C10 C15 -55.4(4)
C4 C3 C10 C11 2.9(5)
C2 C3 C10 C11 -120.8(4)
C18 C3 C10 C11 123.2(4)
C15 C10 C11 C12 -0.6(5)
C3 C10 C11 C12 -179.2(3)
C10 C11 C12 C13 1.4(6)
C11 C12 C13 C14 -2.0(6)
C11 C12 C13 O2 179.5(3)
C12 C13 C14 C15 1.9(6)
O2 C13 C14 C15 -179.5(3)
C11 C10 C15 C14 0.5(6)
C3 C10 C15 C14 179.1(3)
C13 C14 C15 C10 -1.2(6)
C27 O3 C19 C34 162.3(3)
C27 O3 C19 C20 44.9(4)
C27 O3 C19 C35 -78.9(4)
O3 C19 C20 C21 -58.1(4)
C34 C19 C20 C21 -171.4(3)
C35 C19 C20 C21 61.8(4)
C19 C20 C21 C28 -83.4(4)
C19 C20 C21 C36 156.3(3)
C19 C20 C21 C22 39.9(4)
C28 C21 C22 C27 114.3(4)
C20 C21 C22 C27 -10.2(5)
C36 C21 C22 C27 -125.4(4)
C28 C21 C22 C23 -67.4(4)
C20 C21 C22 C23 168.1(3)
C36 C21 C22 C23 52.9(4)
C27 C22 C23 C24 0.3(5)
C21 C22 C23 C24 -178.0(3)
C22 C23 C24 C25 -0.2(6)
C23 C24 C25 C26 0.4(6)
C24 C25 C26 C27 -0.7(6)
C23 C22 C27 O3 -179.2(3)
C21 C22 C27 O3 -0.9(6)
C23 C22 C27 C26 -0.7(5)
C21 C22 C27 C26 177.6(4)
C19 O3 C27 C22 -17.9(5)
C19 O3 C27 C26 163.5(3)
C25 C26 C27 C22 0.9(6)
C25 C26 C27 O3 179.5(3)
C20 C21 C28 C29 116.8(4)
C36 C21 C28 C29 -124.3(4)
C22 C21 C28 C29 -4.4(5)
C20 C21 C28 C33 -62.7(4)
C36 C21 C28 C33 56.1(4)
C22 C21 C28 C33 176.0(3)
C33 C28 C29 C30 -2.6(5)
C21 C28 C29 C30 177.9(3)
C28 C29 C30 C31 1.0(6)
C29 C30 C31 C32 0.5(5)
C29 C30 C31 S1 -176.8(3)
C30 C31 C32 C33 -0.2(6)
S1 C31 C32 C33 177.2(3)
C31 C32 C33 C28 -1.5(6)
C29 C28 C33 C32 2.8(5)
C21 C28 C33 C32 -177.6(3)
